data_1566618
loop_
_publ_author_name
'Chen, Zicong'
'Gu, Changxue'
'Yuen, On Ying'
'So, Chau Ming'

_publ_section_title
;
 Palladium-catalyzed chemoselective direct \a-arylation of carbonyl
 compounds with chloroaryl triflates at the C--Cl site
;
_journal_name_full 'Chemical Science'
_journal_paper_doi 10.1039/D1SC06701J
_journal_year 2022
_chemical_formula_moiety 'C35 H48 N P'
_chemical_formula_sum 'C35 H48 N P'
_chemical_formula_weight 513.71
_chemical_name_systematic PAdSelectPhos
_space_group_crystal_system triclinic
_space_group_IT_number 2
_space_group_name_Hall '-P 1'
_space_group_name_H-M_alt 'P -1'
_atom_sites_solution_hydrogens geom
_atom_sites_solution_primary dual
_audit_creation_date 2019-06-11
_audit_creation_method
;
Olex2 1.2
(compiled 2018.05.29 svn.r3508 for OlexSys, GUI svn.r5506)
;
_audit_update_record
;
2021-10-21 deposited with the CCDC.	2022-03-03 downloaded from the CCDC.
;
_cell_angle_alpha 96.831(6)
_cell_angle_beta 101.037(6)
_cell_angle_gamma 111.157(7)
_cell_formula_units_Z 2
_cell_length_a 10.6770(8)
_cell_length_b 11.8045(10)
_cell_length_c 12.4452(9)
_cell_measurement_reflns_used 3277
_cell_measurement_temperature 293(2)
_cell_measurement_theta_max 28.6670
_cell_measurement_theta_min 3.0070
_cell_volume 1405.1(2)
_computing_cell_refinement 'CrysAlisPro 1.171.38.41 (Rigaku OD, 2015)'
_computing_data_collection 'CrysAlisPro 1.171.38.41 (Rigaku OD, 2015)'
_computing_data_reduction 'CrysAlisPro 1.171.38.41 (Rigaku OD, 2015)'
_computing_molecular_graphics 'Olex2 (Dolomanov et al., 2009)'
_computing_publication_material 'Olex2 (Dolomanov et al., 2009)'
_computing_structure_refinement 'ShelXL (Sheldrick, 2015)'
_computing_structure_solution 'ShelXT (Sheldrick, 2015)'
_diffrn_ambient_temperature 293(2)
_diffrn_detector 'CCD plate'
_diffrn_detector_area_resol_mean 16.1213
_diffrn_detector_type Eos
_diffrn_measured_fraction_theta_full 0.999
_diffrn_measured_fraction_theta_max 0.999
_diffrn_measurement_details
;
List of Runs (angles in degrees, time in seconds):

  # Type    Start    End  Width  t~exp~   \w     \q     \k     \f   Frames
#--------------------------------------------------------------------------
  1  \w    -14.00  30.00   1.00    5.00    --   15.49  19.00  30.00   44
  2  \w     51.00  86.00   1.00    5.00    --   15.49  19.00  30.00   35
  3  \w     40.00  66.00   1.00    5.00    --   15.49  57.00  90.00   26
  4  \w     -3.00  85.00   1.00    5.00    --   15.49  38.00 -90.00   88
  5  \w    -23.00  32.00   1.00    5.00    --   15.49 -57.00 120.00   55
  6  \w    -25.00  54.00   1.00    5.00    --   15.49 -99.00  90.00   79
  7  \w    -25.00  22.00   1.00    5.00    --  -16.28 -99.00 -60.00   47
  8  \w     36.00  62.00   1.00    5.00    --   15.49 178.00  60.00   26
;
_diffrn_measurement_device 'four-circle diffractometer'
_diffrn_measurement_device_type 'Xcalibur, Eos, Gemini'
_diffrn_measurement_method '\w scans'
_diffrn_orient_matrix_type 'CrysAlisPro convention (1999,Acta A55,543-557)'
_diffrn_orient_matrix_UB_11 -0.0236709000
_diffrn_orient_matrix_UB_12 0.0408939000
_diffrn_orient_matrix_UB_13 -0.0269012000
_diffrn_orient_matrix_UB_21 0.0636974000
_diffrn_orient_matrix_UB_22 0.0250928000
_diffrn_orient_matrix_UB_23 -0.0151855000
_diffrn_orient_matrix_UB_31 -0.0283538000
_diffrn_orient_matrix_UB_32 -0.0450796000
_diffrn_orient_matrix_UB_33 -0.0506575000
_diffrn_radiation_monochromator graphite
_diffrn_radiation_probe x-ray
_diffrn_radiation_type MoK\a
_diffrn_radiation_wavelength 0.71073
_diffrn_reflns_av_R_equivalents 0.0225
_diffrn_reflns_av_unetI/netI 0.0399
_diffrn_reflns_Laue_measured_fraction_full 0.999
_diffrn_reflns_Laue_measured_fraction_max 0.999
_diffrn_reflns_limit_h_max 13
_diffrn_reflns_limit_h_min -13
_diffrn_reflns_limit_k_max 14
_diffrn_reflns_limit_k_min -14
_diffrn_reflns_limit_l_max 14
_diffrn_reflns_limit_l_min -15
_diffrn_reflns_number 11455
_diffrn_reflns_point_group_measured_fraction_full 0.999
_diffrn_reflns_point_group_measured_fraction_max 0.999
_diffrn_reflns_theta_full 25.242
_diffrn_reflns_theta_max 26.000
_diffrn_reflns_theta_min 2.702
_diffrn_source 'fine-focus sealed X-ray tube'
_diffrn_source_type 'Enhance (Mo) X-ray Source'
_exptl_absorpt_coefficient_mu 0.123
_exptl_absorpt_correction_T_max 1.00000
_exptl_absorpt_correction_T_min 0.89425
_exptl_absorpt_correction_type multi-scan
_exptl_absorpt_process_details
;
CrysAlisPro 1.171.38.41 (Rigaku Oxford Diffraction, 2015)
Empirical absorption correction using spherical harmonics,
 implemented in SCALE3 ABSPACK scaling algorithm.
;
_exptl_crystal_colour 'clear light colourless'
_exptl_crystal_colour_lustre clear
_exptl_crystal_colour_modifier light
_exptl_crystal_colour_primary colourless
_exptl_crystal_density_diffrn 1.214
_exptl_crystal_description block
_exptl_crystal_F_000 560
_exptl_crystal_size_max 0.3
_exptl_crystal_size_mid 0.29
_exptl_crystal_size_min 0.27
_refine_diff_density_max 0.275
_refine_diff_density_min -0.217
_refine_diff_density_rms 0.039
_refine_ls_extinction_method none
_refine_ls_goodness_of_fit_ref 1.051
_refine_ls_hydrogen_treatment constr
_refine_ls_matrix_type full
_refine_ls_number_parameters 335
_refine_ls_number_reflns 5514
_refine_ls_number_restraints 0
_refine_ls_restrained_S_all 1.051
_refine_ls_R_factor_all 0.0624
_refine_ls_R_factor_gt 0.0450
_refine_ls_shift/su_max 0.000
_refine_ls_shift/su_mean 0.000
_refine_ls_structure_factor_coef Fsqd
_refine_ls_weighting_details 'w=1/[\s^2^(Fo^2^)+(0.0422P)^2^+0.4038P] where P=(Fo^2^+2Fc^2^)/3'
_refine_ls_weighting_scheme calc
_refine_ls_wR_factor_gt 0.1007
_refine_ls_wR_factor_ref 0.1127
_reflns_Friedel_coverage 0.000
_reflns_number_gt 4338
_reflns_number_total 5514
_reflns_threshold_expression 'I > 2\s(I)'
_cod_data_source_file d1sc06701j2.cif
_cod_data_source_block exp_6910
_cod_database_code 1566618
_shelx_shelxl_version_number 2017/1
_shelx_space_group_comment
;
The symmetry employed for this shelxl refinement is uniquely defined
by the following loop, which should always be used as a source of
symmetry information in preference to the above space-group names.
They are only intended as comments.
;
_shelx_estimated_absorpt_t_max 0.968
_shelx_estimated_absorpt_t_min 0.964
_reflns_odcompleteness_completeness 99.86
_reflns_odcompleteness_iscentric 1
_reflns_odcompleteness_theta 26.32
_olex2_refinement_description
;
1. Fixed Uiso
 At 1.2 times of:
  All C(H) groups, All C(H,H) groups
 At 1.5 times of:
  All C(H,H,H) groups
2.a Ternary CH refined with riding coordinates:
 C13(H13), C29(H29), C18(H18), C15(H15), C5(H5), C3(H3), C8(H8)
2.b Secondary CH2 refined with riding coordinates:
 C12(H12A,H12B), C2(H2A,H2B), C17(H17A,H17B), C16(H16A,H16B), C6(H6A,H6B),
 C19(H19A,H19B), C9(H9A,H9B), C34(H34A,H34B), C20(H20A,H20B), C4(H4A,H4B),
 C14(H14A,H14B), C30(H30A,H30B), C31(H31A,H31B), C33(H33A,H33B), C32(H32A,H32B),
  C10(H10A,H10B), C7(H7A,H7B)
2.c Aromatic/amide H refined with riding coordinates:
 C23(H23), C26(H26), C24(H24), C25(H25)
2.d Idealised Me refined as rotating group:
 C35(H35A,H35B,H35C)
;
_olex2_date_sample_data_collection 2019-06-10
_olex2_submission_special_instructions 'No special instructions were received'
_oxdiff_exptl_absorpt_empirical_details
;
Empirical correction (ABSPACK) includes:
- Absorption correction using spherical harmonics
- Frame scaling
;
_oxdiff_exptl_absorpt_empirical_full_max 1.227
_oxdiff_exptl_absorpt_empirical_full_min 0.780

loop_
_space_group_symop_operation_xyz
'x, y, z'
'-x, -y, -z'

loop_
_atom_site_label
_atom_site_type_symbol
_atom_site_fract_x
_atom_site_fract_y
_atom_site_fract_z
_atom_site_U_iso_or_equiv
_atom_site_adp_type
_atom_site_occupancy
_atom_site_site_symmetry_order
_atom_site_calc_flag
_atom_site_refinement_flags_posn
_atom_site_refinement_flags_adp
_atom_site_refinement_flags_occupancy
_atom_site_disorder_assembly
_atom_site_disorder_group
P1 P 0.44775(5) 0.62636(4) 0.66086(4) 0.02757(13) Uani 1 1 d . . . . .
N1 N 0.25058(16) 0.50951(15) 0.89187(12) 0.0389(4) Uani 1 1 d . . . . .
C11 C 0.35028(17) 0.69793(15) 0.56502(13) 0.0279(4) Uani 1 1 d . . . . .
C12 C 0.39997(18) 0.83971(16) 0.58152(15) 0.0316(4) Uani 1 1 d . . . . .
H12A H 0.495502 0.875042 0.576605 0.038 Uiso 1 1 calc R . . . .
H12B H 0.396378 0.873529 0.655284 0.038 Uiso 1 1 calc R . . . .
C21 C 0.37635(18) 0.61630(16) 0.78267(13) 0.0299(4) Uani 1 1 d . . . . .
C1 C 0.63694(18) 0.73157(16) 0.71414(14) 0.0291(4) Uani 1 1 d . . . . .
C13 C 0.30795(19) 0.87526(17) 0.49182(15) 0.0358(4) Uani 1 1 d . . . . .
H13 H 0.341156 0.965880 0.503755 0.043 Uiso 1 1 calc R . . . .
C28 C 0.32148(18) 0.50168(17) 0.81097(14) 0.0311(4) Uani 1 1 d . . . . .
C2 C 0.70013(19) 0.75387(19) 0.61338(15) 0.0370(4) Uani 1 1 d . . . . .
H2A H 0.676431 0.674866 0.564384 0.044 Uiso 1 1 calc R . . . .
H2B H 0.661285 0.802794 0.571342 0.044 Uiso 1 1 calc R . . . .
C17 C 0.19739(18) 0.64464(16) 0.57149(15) 0.0343(4) Uani 1 1 d . . . . .
H17A H 0.163523 0.554924 0.560202 0.041 Uiso 1 1 calc R . . . .
H17B H 0.191467 0.676139 0.645159 0.041 Uiso 1 1 calc R . . . .
C29 C 0.34092(18) 0.38522(16) 0.77165(14) 0.0325(4) Uani 1 1 d . . . . .
H29 H 0.401478 0.406956 0.720774 0.039 Uiso 1 1 calc R . . . .
C16 C 0.3534(2) 0.64653(17) 0.44584(14) 0.0361(4) Uani 1 1 d . . . . .
H16A H 0.448252 0.678542 0.438935 0.043 Uiso 1 1 calc R . . . .
H16B H 0.320093 0.556780 0.433385 0.043 Uiso 1 1 calc R . . . .
C22 C 0.34064(19) 0.70077(17) 0.85367(14) 0.0339(4) Uani 1 1 d . . . . .
C18 C 0.10642(19) 0.68089(17) 0.48235(15) 0.0382(4) Uani 1 1 d . . . . .
H18 H 0.010214 0.646592 0.488282 0.046 Uiso 1 1 calc R . . . .
C6 C 0.70291(19) 0.65461(17) 0.77880(15) 0.0361(4) Uani 1 1 d . . . . .
H6A H 0.665790 0.639749 0.843458 0.043 Uiso 1 1 calc R . . . .
H6B H 0.679056 0.574840 0.731021 0.043 Uiso 1 1 calc R . . . .
C27 C 0.26126(19) 0.62950(19) 0.91866(15) 0.0387(5) Uani 1 1 d . . . . .
C15 C 0.2631(2) 0.68322(19) 0.35715(15) 0.0413(5) Uani 1 1 d . . . . .
H15 H 0.267571 0.650151 0.282590 0.050 Uiso 1 1 calc R . . . .
C19 C 0.1586(2) 0.82183(18) 0.50170(16) 0.0396(4) Uani 1 1 d . . . . .
H19A H 0.154207 0.854618 0.575503 0.048 Uiso 1 1 calc R . . . .
H19B H 0.100396 0.845553 0.446760 0.048 Uiso 1 1 calc R . . . .
C9 C 0.6774(2) 0.85629(18) 0.79326(16) 0.0414(5) Uani 1 1 d . . . . .
H9A H 0.641143 0.842212 0.858435 0.050 Uiso 1 1 calc R . . . .
H9B H 0.637303 0.907183 0.755450 0.050 Uiso 1 1 calc R . . . .
C5 C 0.8613(2) 0.72244(18) 0.81724(15) 0.0403(5) Uani 1 1 d . . . . .
H5 H 0.900492 0.671780 0.857874 0.048 Uiso 1 1 calc R . . . .
C3 C 0.8583(2) 0.8219(2) 0.65184(17) 0.0460(5) Uani 1 1 d . . . . .
H3 H 0.896176 0.836213 0.586624 0.055 Uiso 1 1 calc R . . . .
C34 C 0.4208(2) 0.34621(18) 0.86650(16) 0.0430(5) Uani 1 1 d . . . . .
H34A H 0.509462 0.414191 0.901708 0.052 Uiso 1 1 calc R . . . .
H34B H 0.368627 0.328988 0.922624 0.052 Uiso 1 1 calc R . . . .
C20 C 0.1125(2) 0.62979(19) 0.36607(16) 0.0466(5) Uani 1 1 d . . . . .
H20A H 0.054600 0.652500 0.309947 0.056 Uiso 1 1 calc R . . . .
H20B H 0.077956 0.539948 0.352997 0.056 Uiso 1 1 calc R . . . .
C23 C 0.3674(2) 0.82751(19) 0.87141(16) 0.0435(5) Uani 1 1 d . . . . .
H23 H 0.420245 0.877936 0.830871 0.052 Uiso 1 1 calc R . . . .
C4 C 0.9202(2) 0.7441(2) 0.71557(17) 0.0445(5) Uani 1 1 d . . . . .
H4A H 1.020412 0.786791 0.739561 0.053 Uiso 1 1 calc R . . . .
H4B H 0.897950 0.665057 0.667173 0.053 Uiso 1 1 calc R . . . .
C14 C 0.3157(2) 0.82440(19) 0.37604(15) 0.0426(5) Uani 1 1 d . . . . .
H14A H 0.410871 0.858768 0.370093 0.051 Uiso 1 1 calc R . . . .
H14B H 0.259419 0.848092 0.319485 0.051 Uiso 1 1 calc R . . . .
C30 C 0.2089(2) 0.27636(18) 0.70217(16) 0.0437(5) Uani 1 1 d . . . . .
H30A H 0.142034 0.253780 0.746935 0.052 Uiso 1 1 calc R . . . .
H30B H 0.168190 0.301898 0.637755 0.052 Uiso 1 1 calc R . . . .
C8 C 0.8365(2) 0.92416(19) 0.83006(19) 0.0516(6) Uani 1 1 d . . . . .
H8 H 0.861154 1.004417 0.879109 0.062 Uiso 1 1 calc R . . . .
C31 C 0.2384(2) 0.16409(19) 0.66265(17) 0.0503(5) Uani 1 1 d . . . . .
H31A H 0.151753 0.095428 0.623891 0.060 Uiso 1 1 calc R . . . .
H31B H 0.295808 0.183376 0.610196 0.060 Uiso 1 1 calc R . . . .
C33 C 0.4455(2) 0.2319(2) 0.82409(18) 0.0510(5) Uani 1 1 d . . . . .
H33A H 0.508794 0.252603 0.776189 0.061 Uiso 1 1 calc R . . . .
H33B H 0.488739 0.206057 0.887102 0.061 Uiso 1 1 calc R . . . .
C26 C 0.2084(2) 0.6802(2) 0.99719(17) 0.0536(6) Uani 1 1 d . . . . .
H26 H 0.155812 0.631175 1.038737 0.064 Uiso 1 1 calc R . . . .
C35 C 0.1680(2) 0.4119(2) 0.94056(19) 0.0573(6) Uani 1 1 d . . . . .
H35A H 0.072019 0.399147 0.916895 0.086 Uiso 1 1 calc GR . . . .
H35B H 0.198560 0.435701 1.020650 0.086 Uiso 1 1 calc GR . . . .
H35C H 0.178775 0.336460 0.916312 0.086 Uiso 1 1 calc GR . . . .
C24 C 0.3152(2) 0.8775(2) 0.94937(18) 0.0544(6) Uani 1 1 d . . . . .
H24 H 0.333031 0.961787 0.960792 0.065 Uiso 1 1 calc R . . . .
C32 C 0.3117(2) 0.12591(19) 0.75942(18) 0.0521(6) Uani 1 1 d . . . . .
H32A H 0.251427 0.100211 0.808917 0.063 Uiso 1 1 calc R . . . .
H32B H 0.331666 0.055777 0.731228 0.063 Uiso 1 1 calc R . . . .
C10 C 0.8993(2) 0.8464(2) 0.89362(17) 0.0513(6) Uani 1 1 d . . . . .
H10A H 0.999479 0.889644 0.917929 0.062 Uiso 1 1 calc R . . . .
H10B H 0.863993 0.833386 0.959331 0.062 Uiso 1 1 calc R . . . .
C25 C 0.2364(3) 0.8037(3) 1.01087(18) 0.0604(7) Uani 1 1 d . . . . .
H25 H 0.202078 0.839559 1.062575 0.073 Uiso 1 1 calc R . . . .
C7 C 0.8939(2) 0.9455(2) 0.7282(2) 0.0570(6) Uani 1 1 d . . . . .
H7A H 0.993911 0.990256 0.751858 0.068 Uiso 1 1 calc R . . . .
H7B H 0.854725 0.995372 0.687933 0.068 Uiso 1 1 calc R . . . .

loop_
_atom_site_aniso_label
_atom_site_aniso_U_11
_atom_site_aniso_U_22
_atom_site_aniso_U_33
_atom_site_aniso_U_23
_atom_site_aniso_U_13
_atom_site_aniso_U_12
P1 0.0302(3) 0.0241(2) 0.0302(2) 0.00765(18) 0.00990(18) 0.01096(19)
N1 0.0352(9) 0.0482(10) 0.0403(9) 0.0187(7) 0.0173(7) 0.0176(8)
C11 0.0272(9) 0.0240(9) 0.0308(9) 0.0067(7) 0.0070(7) 0.0082(7)
C12 0.0267(9) 0.0258(9) 0.0394(10) 0.0080(7) 0.0068(7) 0.0074(8)
C21 0.0296(10) 0.0322(10) 0.0313(9) 0.0096(7) 0.0093(7) 0.0144(8)
C1 0.0291(10) 0.0280(9) 0.0322(9) 0.0087(7) 0.0091(7) 0.0122(8)
C13 0.0335(10) 0.0257(9) 0.0471(11) 0.0128(8) 0.0080(8) 0.0096(8)
C28 0.0266(9) 0.0376(10) 0.0316(9) 0.0128(8) 0.0086(7) 0.0132(8)
C2 0.0324(10) 0.0461(12) 0.0368(10) 0.0169(8) 0.0117(8) 0.0162(9)
C17 0.0297(10) 0.0275(10) 0.0412(10) 0.0094(8) 0.0086(8) 0.0056(8)
C29 0.0310(10) 0.0315(10) 0.0366(10) 0.0140(8) 0.0105(8) 0.0109(8)
C16 0.0407(11) 0.0347(10) 0.0333(10) 0.0051(8) 0.0081(8) 0.0166(9)
C22 0.0341(10) 0.0405(11) 0.0310(9) 0.0078(8) 0.0072(8) 0.0196(9)
C18 0.0244(10) 0.0360(11) 0.0484(11) 0.0106(9) 0.0058(8) 0.0062(8)
C6 0.0389(11) 0.0392(11) 0.0363(10) 0.0151(8) 0.0126(8) 0.0185(9)
C27 0.0336(11) 0.0542(13) 0.0350(10) 0.0109(9) 0.0098(8) 0.0237(10)
C15 0.0485(12) 0.0469(12) 0.0288(10) 0.0054(8) 0.0054(8) 0.0222(10)
C19 0.0345(11) 0.0399(11) 0.0482(11) 0.0129(9) 0.0091(9) 0.0183(9)
C9 0.0329(11) 0.0368(11) 0.0503(12) -0.0015(9) 0.0021(9) 0.0164(9)
C5 0.0374(11) 0.0470(12) 0.0431(11) 0.0168(9) 0.0077(9) 0.0232(10)
C3 0.0345(11) 0.0592(14) 0.0519(12) 0.0274(10) 0.0185(9) 0.0184(10)
C34 0.0380(11) 0.0415(12) 0.0464(11) 0.0119(9) -0.0003(9) 0.0168(10)
C20 0.0417(12) 0.0401(12) 0.0462(12) 0.0049(9) -0.0060(9) 0.0124(10)
C23 0.0507(13) 0.0449(12) 0.0404(11) 0.0064(9) 0.0103(9) 0.0266(10)
C4 0.0337(11) 0.0532(13) 0.0541(12) 0.0151(10) 0.0152(9) 0.0224(10)
C14 0.0409(12) 0.0500(13) 0.0435(11) 0.0231(9) 0.0125(9) 0.0203(10)
C30 0.0387(12) 0.0402(12) 0.0455(11) 0.0129(9) -0.0007(9) 0.0124(9)
C8 0.0373(12) 0.0355(12) 0.0695(14) -0.0070(10) -0.0036(10) 0.0140(10)
C31 0.0552(14) 0.0401(12) 0.0479(12) 0.0086(9) 0.0044(10) 0.0145(11)
C33 0.0472(13) 0.0508(13) 0.0614(13) 0.0174(11) 0.0084(10) 0.0274(11)
C26 0.0492(13) 0.0831(18) 0.0464(12) 0.0178(11) 0.0220(10) 0.0401(13)
C35 0.0542(15) 0.0706(16) 0.0625(14) 0.0368(12) 0.0352(12) 0.0247(13)
C24 0.0649(16) 0.0577(14) 0.0505(13) 0.0003(11) 0.0089(11) 0.0418(13)
C32 0.0591(15) 0.0357(12) 0.0602(13) 0.0124(10) 0.0074(11) 0.0200(11)
C10 0.0363(12) 0.0625(15) 0.0465(12) 0.0004(10) -0.0011(9) 0.0190(11)
C25 0.0658(16) 0.0877(19) 0.0506(13) 0.0070(13) 0.0214(12) 0.0552(15)
C7 0.0298(11) 0.0439(13) 0.0919(17) 0.0297(12) 0.0060(11) 0.0082(10)

loop_
_atom_type_symbol
_atom_type_description
_atom_type_scat_dispersion_real
_atom_type_scat_dispersion_imag
_atom_type_scat_source
C C 0.0033 0.0016 'International Tables Vol C Tables 4.2.6.8 and 6.1.1.4'
H H 0.0000 0.0000 'International Tables Vol C Tables 4.2.6.8 and 6.1.1.4'
N N 0.0061 0.0033 'International Tables Vol C Tables 4.2.6.8 and 6.1.1.4'
P P 0.1023 0.0942 'International Tables Vol C Tables 4.2.6.8 and 6.1.1.4'

loop_
_geom_angle_atom_site_label_1
_geom_angle_atom_site_label_2
_geom_angle_atom_site_label_3
_geom_angle
_geom_angle_site_symmetry_1
_geom_angle_site_symmetry_3
_geom_angle_publ_flag
C21 P1 C11 106.24(7) . . ?
C21 P1 C1 106.24(8) . . ?
C1 P1 C11 111.12(8) . . ?
C28 N1 C35 129.37(17) . . ?
C27 N1 C28 108.92(15) . . ?
C27 N1 C35 121.59(17) . . ?
C12 C11 P1 120.03(12) . . ?
C12 C11 C17 108.18(14) . . ?
C12 C11 C16 108.33(14) . . ?
C17 C11 P1 107.40(11) . . ?
C17 C11 C16 107.32(14) . . ?
C16 C11 P1 104.96(11) . . ?
C11 C12 H12A 109.6 . . ?
C11 C12 H12B 109.6 . . ?
C11 C12 C13 110.48(14) . . ?
H12A C12 H12B 108.1 . . ?
C13 C12 H12A 109.6 . . ?
C13 C12 H12B 109.6 . . ?
C28 C21 P1 118.79(13) . . ?
C28 C21 C22 106.29(15) . . ?
C22 C21 P1 134.10(13) . . ?
C2 C1 P1 108.67(12) . . ?
C2 C1 C6 107.47(14) . . ?
C6 C1 P1 104.47(12) . . ?
C9 C1 P1 118.74(12) . . ?
C9 C1 C2 109.53(15) . . ?
C9 C1 C6 107.35(14) . . ?
C12 C13 H13 109.3 . . ?
C19 C13 C12 109.26(15) . . ?
C19 C13 H13 109.3 . . ?
C14 C13 C12 109.63(15) . . ?
C14 C13 H13 109.3 . . ?
C14 C13 C19 110.12(16) . . ?
N1 C28 C21 109.67(15) . . ?
N1 C28 C29 121.95(15) . . ?
C21 C28 C29 128.20(16) . . ?
C1 C2 H2A 109.5 . . ?
C1 C2 H2B 109.5 . . ?
H2A C2 H2B 108.0 . . ?
C3 C2 C1 110.93(15) . . ?
C3 C2 H2A 109.5 . . ?
C3 C2 H2B 109.5 . . ?
C11 C17 H17A 109.5 . . ?
C11 C17 H17B 109.5 . . ?
H17A C17 H17B 108.1 . . ?
C18 C17 C11 110.73(14) . . ?
C18 C17 H17A 109.5 . . ?
C18 C17 H17B 109.5 . . ?
C28 C29 H29 105.4 . . ?
C28 C29 C34 112.66(14) . . ?
C28 C29 C30 115.19(15) . . ?
C34 C29 H29 105.4 . . ?
C30 C29 H29 105.4 . . ?
C30 C29 C34 111.89(15) . . ?
C11 C16 H16A 109.4 . . ?
C11 C16 H16B 109.4 . . ?
H16A C16 H16B 108.0 . . ?
C15 C16 C11 111.21(14) . . ?
C15 C16 H16A 109.4 . . ?
C15 C16 H16B 109.4 . . ?
C27 C22 C21 106.51(16) . . ?
C23 C22 C21 136.07(18) . . ?
C23 C22 C27 117.41(17) . . ?
C17 C18 H18 109.3 . . ?
C19 C18 C17 109.24(15) . . ?
C19 C18 H18 109.3 . . ?
C20 C18 C17 110.04(15) . . ?
C20 C18 H18 109.3 . . ?
C20 C18 C19 109.61(16) . . ?
C1 C6 H6A 109.4 . . ?
C1 C6 H6B 109.4 . . ?
H6A C6 H6B 108.0 . . ?
C5 C6 C1 111.01(15) . . ?
C5 C6 H6A 109.4 . . ?
C5 C6 H6B 109.4 . . ?
N1 C27 C22 108.57(16) . . ?
N1 C27 C26 128.7(2) . . ?
C26 C27 C22 122.7(2) . . ?
C16 C15 H15 109.5 . . ?
C16 C15 C20 109.39(16) . . ?
C20 C15 H15 109.5 . . ?
C14 C15 C16 109.54(16) . . ?
C14 C15 H15 109.5 . . ?
C14 C15 C20 109.44(16) . . ?
C13 C19 H19A 109.8 . . ?
C13 C19 H19B 109.8 . . ?
C18 C19 C13 109.37(15) . . ?
C18 C19 H19A 109.8 . . ?
C18 C19 H19B 109.8 . . ?
H19A C19 H19B 108.2 . . ?
C1 C9 H9A 109.7 . . ?
C1 C9 H9B 109.7 . . ?
C1 C9 C8 109.88(15) . . ?
H9A C9 H9B 108.2 . . ?
C8 C9 H9A 109.7 . . ?
C8 C9 H9B 109.7 . . ?
C6 C5 H5 109.4 . . ?
C4 C5 C6 109.56(15) . . ?
C4 C5 H5 109.4 . . ?
C10 C5 C6 109.70(16) . . ?
C10 C5 H5 109.4 . . ?
C10 C5 C4 109.36(18) . . ?
C2 C3 H3 109.6 . . ?
C4 C3 C2 109.70(16) . . ?
C4 C3 H3 109.6 . . ?
C7 C3 C2 108.91(17) . . ?
C7 C3 H3 109.6 . . ?
C7 C3 C4 109.40(17) . . ?
C29 C34 H34A 109.2 . . ?
C29 C34 H34B 109.2 . . ?
H34A C34 H34B 107.9 . . ?
C33 C34 C29 111.87(16) . . ?
C33 C34 H34A 109.2 . . ?
C33 C34 H34B 109.2 . . ?
C18 C20 C15 109.20(15) . . ?
C18 C20 H20A 109.8 . . ?
C18 C20 H20B 109.8 . . ?
C15 C20 H20A 109.8 . . ?
C15 C20 H20B 109.8 . . ?
H20A C20 H20B 108.3 . . ?
C22 C23 H23 120.1 . . ?
C24 C23 C22 119.8(2) . . ?
C24 C23 H23 120.1 . . ?
C5 C4 H4A 109.8 . . ?
C5 C4 H4B 109.8 . . ?
C3 C4 C5 109.40(15) . . ?
C3 C4 H4A 109.8 . . ?
C3 C4 H4B 109.8 . . ?
H4A C4 H4B 108.2 . . ?
C13 C14 C15 109.27(15) . . ?
C13 C14 H14A 109.8 . . ?
C13 C14 H14B 109.8 . . ?
C15 C14 H14A 109.8 . . ?
C15 C14 H14B 109.8 . . ?
H14A C14 H14B 108.3 . . ?
C29 C30 H30A 109.3 . . ?
C29 C30 H30B 109.3 . . ?
H30A C30 H30B 107.9 . . ?
C31 C30 C29 111.78(16) . . ?
C31 C30 H30A 109.3 . . ?
C31 C30 H30B 109.3 . . ?
C9 C8 H8 109.2 . . ?
C10 C8 C9 109.75(18) . . ?
C10 C8 H8 109.2 . . ?
C7 C8 C9 109.91(17) . . ?
C7 C8 H8 109.2 . . ?
C7 C8 C10 109.46(17) . . ?
C30 C31 H31A 109.3 . . ?
C30 C31 H31B 109.3 . . ?
H31A C31 H31B 108.0 . . ?
C32 C31 C30 111.50(17) . . ?
C32 C31 H31A 109.3 . . ?
C32 C31 H31B 109.3 . . ?
C34 C33 H33A 109.3 . . ?
C34 C33 H33B 109.3 . . ?
H33A C33 H33B 107.9 . . ?
C32 C33 C34 111.66(17) . . ?
C32 C33 H33A 109.3 . . ?
C32 C33 H33B 109.3 . . ?
C27 C26 H26 121.1 . . ?
C25 C26 C27 117.7(2) . . ?
C25 C26 H26 121.1 . . ?
N1 C35 H35A 109.5 . . ?
N1 C35 H35B 109.5 . . ?
N1 C35 H35C 109.5 . . ?
H35A C35 H35B 109.5 . . ?
H35A C35 H35C 109.5 . . ?
H35B C35 H35C 109.5 . . ?
C23 C24 H24 119.5 . . ?
C23 C24 C25 120.9(2) . . ?
C25 C24 H24 119.5 . . ?
C31 C32 H32A 109.5 . . ?
C31 C32 H32B 109.5 . . ?
C33 C32 C31 110.91(17) . . ?
C33 C32 H32A 109.5 . . ?
C33 C32 H32B 109.5 . . ?
H32A C32 H32B 108.0 . . ?
C5 C10 C8 109.04(16) . . ?
C5 C10 H10A 109.9 . . ?
C5 C10 H10B 109.9 . . ?
C8 C10 H10A 109.9 . . ?
C8 C10 H10B 109.9 . . ?
H10A C10 H10B 108.3 . . ?
C26 C25 C24 121.5(2) . . ?
C26 C25 H25 119.3 . . ?
C24 C25 H25 119.3 . . ?
C3 C7 H7A 109.7 . . ?
C3 C7 H7B 109.7 . . ?
C8 C7 C3 109.98(17) . . ?
C8 C7 H7A 109.7 . . ?
C8 C7 H7B 109.7 . . ?
H7A C7 H7B 108.2 . . ?

loop_
_geom_bond_atom_site_label_1
_geom_bond_atom_site_label_2
_geom_bond_distance
_geom_bond_site_symmetry_2
_geom_bond_publ_flag
P1 C11 1.9023(17) . ?
P1 C21 1.8203(17) . ?
P1 C1 1.8822(18) . ?
N1 C28 1.384(2) . ?
N1 C27 1.374(2) . ?
N1 C35 1.452(2) . ?
C11 C12 1.536(2) . ?
C11 C17 1.545(2) . ?
C11 C16 1.545(2) . ?
C12 H12A 0.9700 . ?
C12 H12B 0.9700 . ?
C12 C13 1.542(2) . ?
C21 C28 1.385(2) . ?
C21 C22 1.454(2) . ?
C1 C2 1.540(2) . ?
C1 C6 1.545(2) . ?
C1 C9 1.535(2) . ?
C13 H13 0.9800 . ?
C13 C19 1.524(3) . ?
C13 C14 1.523(3) . ?
C28 C29 1.503(2) . ?
C2 H2A 0.9700 . ?
C2 H2B 0.9700 . ?
C2 C3 1.531(3) . ?
C17 H17A 0.9700 . ?
C17 H17B 0.9700 . ?
C17 C18 1.535(2) . ?
C29 H29 0.9800 . ?
C29 C34 1.537(2) . ?
C29 C30 1.532(3) . ?
C16 H16A 0.9700 . ?
C16 H16B 0.9700 . ?
C16 C15 1.531(2) . ?
C22 C27 1.411(3) . ?
C22 C23 1.399(3) . ?
C18 H18 0.9800 . ?
C18 C19 1.523(3) . ?
C18 C20 1.523(3) . ?
C6 H6A 0.9700 . ?
C6 H6B 0.9700 . ?
C6 C5 1.533(3) . ?
C27 C26 1.395(3) . ?
C15 H15 0.9800 . ?
C15 C20 1.532(3) . ?
C15 C14 1.526(3) . ?
C19 H19A 0.9700 . ?
C19 H19B 0.9700 . ?
C9 H9A 0.9700 . ?
C9 H9B 0.9700 . ?
C9 C8 1.540(3) . ?
C5 H5 0.9800 . ?
C5 C4 1.526(3) . ?
C5 C10 1.518(3) . ?
C3 H3 0.9800 . ?
C3 C4 1.523(3) . ?
C3 C7 1.519(3) . ?
C34 H34A 0.9700 . ?
C34 H34B 0.9700 . ?
C34 C33 1.520(3) . ?
C20 H20A 0.9700 . ?
C20 H20B 0.9700 . ?
C23 H23 0.9300 . ?
C23 C24 1.382(3) . ?
C4 H4A 0.9700 . ?
C4 H4B 0.9700 . ?
C14 H14A 0.9700 . ?
C14 H14B 0.9700 . ?
C30 H30A 0.9700 . ?
C30 H30B 0.9700 . ?
C30 C31 1.518(3) . ?
C8 H8 0.9800 . ?
C8 C10 1.527(3) . ?
C8 C7 1.519(3) . ?
C31 H31A 0.9700 . ?
C31 H31B 0.9700 . ?
C31 C32 1.513(3) . ?
C33 H33A 0.9700 . ?
C33 H33B 0.9700 . ?
C33 C32 1.512(3) . ?
C26 H26 0.9300 . ?
C26 C25 1.361(3) . ?
C35 H35A 0.9600 . ?
C35 H35B 0.9600 . ?
C35 H35C 0.9600 . ?
C24 H24 0.9300 . ?
C24 C25 1.389(3) . ?
C32 H32A 0.9700 . ?
C32 H32B 0.9700 . ?
C10 H10A 0.9700 . ?
C10 H10B 0.9700 . ?
C25 H25 0.9300 . ?
C7 H7A 0.9700 . ?
C7 H7B 0.9700 . ?
